data_4500174
loop_
_publ_author_name
'Dey, Chandan'
'Das, Raja'
'Pachfule, Pradip'
'Poddar, Pankaj'
'Banerjee, Rahul'

_publ_contact_author
;

Dr. Rahul Banerjee

Scientist
Physical/Materials Chemistry Division  
National Chemical Laboratory
Dr. Homi Bhaba Road
Pune 411008, India


;
_publ_section_title
;
 Structural and Selective Gas Adsorption Studies of Polyoxometalate and
 Tris(ethylenediamine) Cobalt(III) Based Ionic Crystals
;
_journal_issue 1
_journal_name_full 'Crystal Growth &amp; Design'
_journal_page_first 139
_journal_paper_doi 10.1021/cg101201b
_journal_volume 11
_journal_year 2011
_chemical_formula_moiety 'O40PW12, C6H24CoN6, C6NO, C5NO, 2(C4NO), C2NO, CN'
_chemical_formula_sum 'C31 H24 Co N12 O46 P W12'
_chemical_formula_weight 3596.72
_chemical_name_common CoW12P-DEF
_chemical_name_systematic
; 
 ? 
;
_space_group_IT_number 19
_symmetry_cell_setting orthorhombic
_symmetry_space_group_name_Hall 'P 2ac 2ab'
_symmetry_space_group_name_H-M 'P 21 21 21'
_atom_sites_solution_hydrogens geom
_atom_sites_solution_primary direct
_atom_sites_solution_secondary difmap
_audit_creation_method SHELXL-97
_cell_angle_alpha 90.00
_cell_angle_beta 90.00
_cell_angle_gamma 90.00
_cell_formula_units_Z 4
_cell_length_a 14.538(3)
_cell_length_b 19.929(4)
_cell_length_c 28.151(6)
_cell_measurement_reflns_used 6109
_cell_measurement_temperature 293(2)
_cell_measurement_theta_max 27.83
_cell_measurement_theta_min 2.47
_cell_volume 8156(3)
_computing_cell_refinement 'Bruker SMART'
_computing_data_collection 'Bruker SMART'
_computing_data_reduction 'Bruker SMART'
_computing_molecular_graphics 'Bruker SHELXTL'
_computing_publication_material 'Bruker SHELXTL'
_computing_structure_refinement 'Bruker SHELXTL'
_computing_structure_solution 'Bruker SHELXTL'
_diffrn_ambient_temperature 293(2)
_diffrn_measured_fraction_theta_full 1.000
_diffrn_measured_fraction_theta_max 1.000
_diffrn_measurement_device_type 'CCD area detector'
_diffrn_measurement_method 'phi and omega scans'
_diffrn_radiation_monochromator graphite
_diffrn_radiation_source 'fine-focus sealed tube'
_diffrn_radiation_type MoK\a
_diffrn_radiation_wavelength 0.71073
_diffrn_reflns_av_R_equivalents 0.1182
_diffrn_reflns_av_sigmaI/netI 0.1045
_diffrn_reflns_limit_h_max 16
_diffrn_reflns_limit_h_min -17
_diffrn_reflns_limit_k_max 23
_diffrn_reflns_limit_k_min -23
_diffrn_reflns_limit_l_max 24
_diffrn_reflns_limit_l_min -33
_diffrn_reflns_number 41165
_diffrn_reflns_theta_full 25.00
_diffrn_reflns_theta_max 25.00
_diffrn_reflns_theta_min 1.25
_exptl_absorpt_coefficient_mu 17.151
_exptl_absorpt_correction_T_max 0.9653
_exptl_absorpt_correction_T_min 0.9486
_exptl_absorpt_correction_type multi-scan
_exptl_absorpt_process_details 'Blessing, Acta Cryst. (1995) A51 33-58'
_exptl_crystal_colour yellow
_exptl_crystal_density_diffrn 2.929
_exptl_crystal_density_method 'not measured'
_exptl_crystal_description plate
_exptl_crystal_F_000 6368
_exptl_crystal_size_max 0.24
_exptl_crystal_size_mid 0.20
_exptl_crystal_size_min 0.15
_refine_diff_density_max 4.817
_refine_diff_density_min -4.344
_refine_diff_density_rms 0.532
_refine_ls_abs_structure_details 'Flack H D (1983), Acta Cryst. A39, 876-881'
_refine_ls_abs_structure_Flack 0.009(3)
_refine_ls_extinction_method none
_refine_ls_goodness_of_fit_ref 1.021
_refine_ls_hydrogen_treatment constr
_refine_ls_matrix_type full
_refine_ls_number_parameters 569
_refine_ls_number_reflns 14286
_refine_ls_number_restraints 4
_refine_ls_restrained_S_all 1.021
_refine_ls_R_factor_all 0.1062
_refine_ls_R_factor_gt 0.0907
_refine_ls_shift/su_max 0.004
_refine_ls_shift/su_mean 0.002
_refine_ls_structure_factor_coef Fsqd
_refine_ls_weighting_details 'calc w=1/[\s^2^(Fo^2^)+(0.0883P)^2^+0.0000P] where P=(Fo^2^+2Fc^2^)/3'
_refine_ls_weighting_scheme calc
_refine_ls_wR_factor_gt 0.2071
_refine_ls_wR_factor_ref 0.2201
_reflns_number_gt 11134
_reflns_number_total 14286
_reflns_threshold_expression >2sigma(I)
_cod_data_source_file cg101201b_si_001.cif
_cod_data_source_block CoW12P-DEF
_cod_depositor_comments
;
The following automatic conversions were performed:

'_symmetry_cell_setting' value 'Orthorhombic' changed to
'orthorhombic' according to
/home/saulius/struct/CIF-dictionaries/cif_core.dic dictionary named
'cif_core.dic' version 2.4.1 from 2010-06-29.

Automatic conversion script
Id: cif_fix_values 1715 2011-07-08 13:25:40Z adriana 
;
_cod_original_sg_symbol_H-M 'P212121 '
_cod_database_code 4500174

loop_
_symmetry_equiv_pos_as_xyz
'x, y, z'
'-x+1/2, -y, z+1/2'
'x+1/2, -y+1/2, -z'
'-x, y+1/2, -z+1/2'

loop_
_atom_site_label
_atom_site_type_symbol
_atom_site_fract_x
_atom_site_fract_y
_atom_site_fract_z
_atom_site_U_iso_or_equiv
_atom_site_adp_type
_atom_site_occupancy
_atom_site_symmetry_multiplicity
_atom_site_calc_flag
_atom_site_refinement_flags
C1 C 0.810(3) 0.048(2) 0.3904(19) 0.066(12) Uiso 1 1 d .
H1A H 0.7439 0.0523 0.3902 0.079 Uiso 1 1 calc R
H1B H 0.8270 0.0139 0.4137 0.079 Uiso 1 1 calc R
C2 C 0.851(2) 0.1083(17) 0.4014(15) 0.046(9) Uiso 1 1 d .
H2A H 0.9177 0.1047 0.4024 0.055 Uiso 1 1 calc R
H2B H 0.8288 0.1262 0.4313 0.055 Uiso 1 1 calc R
C3 C 0.982(2) 0.0394(19) 0.2420(16) 0.049(9) Uiso 1 1 d .
H3A H 1.0015 0.0360 0.2091 0.059 Uiso 1 1 calc R
H3B H 1.0001 -0.0014 0.2584 0.059 Uiso 1 1 calc R
C4 C 1.027(2) 0.1017(18) 0.2660(16) 0.049(9) Uiso 1 1 d .
H4A H 1.0921 0.0932 0.2714 0.058 Uiso 1 1 calc R
H4B H 1.0219 0.1404 0.2452 0.058 Uiso 1 1 calc R
C5 C 0.746(2) 0.212(2) 0.2576(17) 0.053(10) Uiso 1 1 d .
H5A H 0.7365 0.2454 0.2331 0.064 Uiso 1 1 calc R
H5B H 0.7264 0.2300 0.2880 0.064 Uiso 1 1 calc R
C6 C 0.692(3) 0.144(2) 0.245(2) 0.078(14) Uiso 1 1 d .
H6A H 0.6261 0.1520 0.2462 0.094 Uiso 1 1 calc R
H6B H 0.7090 0.1283 0.2142 0.094 Uiso 1 1 calc R
C7 C 0.0291(19) 0.9866(15) 0.3488(12) 0.030(7) Uiso 1 1 d .
C8 C 0.070(3) 0.939(2) 0.3667(17) 0.057(11) Uiso 1 1 d .
C9 C 0.212(3) 0.955(2) 0.331(2) 0.066(12) Uiso 1 1 d .
C10 C 0.202(6) 0.882(5) 0.404(5) 0.18(4) Uiso 1 1 d D
C11 C 0.018(3) 0.646(2) 0.421(2) 0.069(12) Uiso 1 1 d .
C12 C 0.161(3) 0.649(2) 0.380(2) 0.069(12) Uiso 1 1 d .
C13 C 0.017(7) 0.725(6) 0.445(5) 0.22(5) Uiso 1 1 d .
C14 C 0.173(4) 0.640(4) 0.461(3) 0.12(2) Uiso 1 1 d .
C15 C 0.587(4) 0.933(3) 0.305(2) 0.083(15) Uiso 1 1 d .
C16 C 1.00(2) 0.81(2) 0.137(7) 0.8(3) Uiso 1 1 d D
C17 C 0.695(3) 0.128(2) 0.752(2) 0.072(13) Uiso 1 1 d .
C18 C 0.634(2) 0.0912(18) 0.7633(15) 0.044(9) Uiso 1 1 d .
C19 C 0.505(2) 0.1380(18) 0.4129(15) 0.043(9) Uiso 1 1 d .
C20 C 0.183(4) 0.578(4) 0.472(3) 0.13(2) Uiso 1 1 d .
C21 C 0.614(5) 0.208(5) 0.800(3) 0.17(4) Uiso 1 1 d D
C22 C 0.480(4) 0.792(3) 0.290(3) 0.11(2) Uiso 1 1 d .
C24 C 0.252(7) 0.988(6) 0.344(5) 0.20(5) Uiso 1 1 d .
C25 C 0.904(5) 0.930(4) 0.142(3) 0.14(3) Uiso 1 1 d .
C26 C 0.048(7) 0.866(6) 0.380(6) 0.25(6) Uiso 1 1 d .
C27 C 0.975(6) 0.796(5) 0.091(4) 0.15(3) Uiso 1 1 d D
C29 C 0.577(9) 0.859(8) 0.389(8) 0.31(7) Uiso 1 1 d .
C32 C 0.996(7) 0.922(5) 0.099(5) 0.20(4) Uiso 1 1 d .
C33 C 0.619(6) 0.245(5) 1.036(5) 0.21(5) Uiso 1 1 d .
C34 C 0.775(3) 0.241(2) 0.750(2) 0.077(14) Uiso 1 1 d .
C36 C 0.465(5) 0.861(4) 0.321(3) 0.13(3) Uiso 1 1 d .
Co1 Co 0.8465(3) 0.1042(2) 0.29968(16) 0.0299(10) Uani 1 1 d .
N1 N 0.8385(19) 0.1902(15) 0.2591(14) 0.052(8) Uiso 1 1 d .
H1C H 0.8741 0.2225 0.2718 0.063 Uiso 1 1 calc R
H1D H 0.8588 0.1818 0.2295 0.063 Uiso 1 1 calc R
N2 N 0.845(2) 0.0269(16) 0.3405(13) 0.050(8) Uiso 1 1 d .
H2C H 0.8080 -0.0047 0.3282 0.060 Uiso 1 1 calc R
H2D H 0.9022 0.0097 0.3427 0.060 Uiso 1 1 calc R
N3 N 0.8853(16) 0.0487(14) 0.2448(11) 0.038(7) Uiso 1 1 d .
H3C H 0.8580 0.0083 0.2468 0.046 Uiso 1 1 calc R
H3D H 0.8657 0.0684 0.2179 0.046 Uiso 1 1 calc R
N4 N 0.7192(18) 0.0950(15) 0.2828(13) 0.050(8) Uiso 1 1 d .
H4C H 0.7090 0.0531 0.2720 0.060 Uiso 1 1 calc R
H4D H 0.6842 0.1012 0.3088 0.060 Uiso 1 1 calc R
N5 N 0.9822(17) 0.1153(15) 0.3105(12) 0.042(7) Uiso 1 1 d .
H5C H 0.9947 0.1573 0.3201 0.051 Uiso 1 1 calc R
H5D H 1.0018 0.0865 0.3329 0.051 Uiso 1 1 calc R
N6 N 0.154(2) 0.9304(16) 0.3668(14) 0.056(9) Uiso 1 1 d .
N7 N 0.117(2) 0.646(2) 0.4166(18) 0.075(11) Uiso 1 1 d .
N8 N 0.564(4) 0.148(4) 0.434(4) 0.19(3) Uiso 1 1 d .
N9 N 0.556(3) 0.885(2) 0.332(2) 0.092(14) Uiso 1 1 d .
N10 N 0.990(3) 0.843(3) 0.130(2) 0.103(16) Uiso 1 1 d .
N11 N 0.695(3) 0.197(2) 0.7678(18) 0.084(12) Uiso 1 1 d D
N12 N 0.820(2) 0.1479(19) 0.3612(16) 0.071(10) Uiso 1 1 d .
H12A H 0.8481 0.1882 0.3619 0.085 Uiso 1 1 calc R
H12B H 0.7592 0.1547 0.3637 0.085 Uiso 1 1 calc R
O1 O 0.4127(15) 0.6015(12) 0.5451(9) 0.043(6) Uani 1 1 d .
O2 O 0.7232(15) 0.4655(10) 0.5227(8) 0.039(6) Uani 1 1 d .
O3 O 0.5565(10) 0.5629(8) 0.4237(6) 0.011(3) Uiso 1 1 d .
O4 O 0.7776(19) 0.2744(13) 0.4223(12) 0.068(9) Uani 1 1 d .
O5 O 0.5521(15) 0.6000(12) 0.2340(11) 0.047(6) Uiso 1 1 d .
O6 O 0.2977(17) 0.3840(14) 0.4811(11) 0.059(7) Uiso 1 1 d .
O7 O 0.3860(12) 0.5676(10) 0.3680(8) 0.029(5) Uiso 1 1 d .
O8 O 0.3959(14) 0.5045(11) 0.4747(9) 0.040(5) Uiso 1 1 d .
O9 O 0.4956(10) 0.3983(8) 0.4876(6) 0.013(4) Uiso 1 1 d .
O10 O 0.5667(12) 0.6391(10) 0.4976(8) 0.026(4) Uiso 1 1 d .
O11 O 0.5478(14) 0.5145(11) 0.5209(9) 0.037(5) Uiso 1 1 d .
O12 O 0.7293(14) 0.5821(13) 0.4754(8) 0.042(6) Uani 1 1 d .
O13 O 0.5609(12) 0.6891(10) 0.4132(8) 0.030(5) Uani 1 1 d .
O14 O 0.5274(13) 0.6266(11) 0.3317(9) 0.039(6) Uani 1 1 d .
O15 O 0.5001(13) 0.4529(10) 0.3915(9) 0.034(5) Uiso 1 1 d .
O16 O 0.7006(15) 0.5989(11) 0.3021(10) 0.042(6) Uiso 1 1 d .
O17 O 0.7463(12) 0.3849(11) 0.3621(8) 0.032(5) Uani 1 1 d .
O18 O 0.6041(12) 0.3273(9) 0.3988(7) 0.022(4) Uiso 1 1 d .
O19 O 0.8191(14) 0.5280(11) 0.4031(9) 0.038(5) Uiso 1 1 d .
O20 O 0.8101(12) 0.4070(10) 0.4494(8) 0.030(5) Uiso 1 1 d .
O21 O 0.7190(13) 0.6348(10) 0.3923(9) 0.034(5) Uiso 1 1 d .
O22 O 0.8990(15) 0.5156(11) 0.4951(10) 0.044(6) Uiso 1 1 d .
O23 O 0.4859(17) 0.2605(10) 0.3335(9) 0.044(6) Uani 1 1 d .
O24 O 0.5918(18) 0.3785(10) 0.3162(9) 0.042(6) Uani 1 1 d .
O25 O 0.6477(12) 0.4603(10) 0.4381(8) 0.028(5) Uiso 1 1 d .
O26 O 0.6406(12) 0.5081(10) 0.3559(7) 0.024(4) Uani 1 1 d .
O27 O 0.7955(14) 0.4905(11) 0.3138(9) 0.038(5) Uiso 1 1 d .
O28 O 0.8762(12) 0.6135(10) 0.3373(8) 0.029(5) Uiso 1 1 d .
O29 O 0.7138(15) 0.7205(11) 0.4688(9) 0.045(6) Uani 1 1 d .
O30 O 0.7602(14) 0.3727(11) 0.2672(9) 0.037(5) Uani 1 1 d .
O31 O 0.641(2) 0.4842(10) 0.2653(8) 0.053(7) Uani 1 1 d .
O32 O 0.5880(16) 0.3953(12) 0.5746(11) 0.049(6) Uiso 1 1 d .
O33 O 0.4746(14) 0.5124(13) 0.3011(9) 0.044(6) Uani 1 1 d .
O34 O 0.3904(14) 0.7068(11) 0.3681(9) 0.042(6) Uani 1 1 d .
O35 O 0.2799(15) 0.4939(12) 0.3037(10) 0.047(6) Uiso 1 1 d .
O36 O 0.4194(14) 0.3386(12) 0.4068(10) 0.043(6) Uiso 1 1 d .
O37 O 0.6620(15) 0.3511(11) 0.4884(8) 0.040(6) Uani 1 1 d .
O38 O 0.4083(15) 0.3900(11) 0.3248(10) 0.042(6) Uiso 1 1 d .
O39 O 0.4142(14) 0.6336(10) 0.4473(9) 0.036(5) Uiso 1 1 d .
O40 O 0.3250(13) 0.4484(12) 0.3951(10) 0.048(7) Uani 1 1 d .
O41 O 0.213(8) 0.819(5) 0.392(6) 0.37(6) Uiso 1 1 d D
O42 O 0.1201(17) 0.6434(14) 0.3367(12) 0.064(8) Uiso 1 1 d .
O44 O 0.669(3) 0.957(2) 0.3090(18) 0.108(13) Uiso 1 1 d .
O45 O 1.043(2) 0.7622(17) 0.1737(16) 0.088(10) Uiso 1 1 d .
O46 O 0.672(9) 0.222(8) 0.847(5) 0.51(10) Uiso 1 1 d D
O47 O 0.6268(19) 0.1412(16) 0.3682(14) 0.074(9) Uiso 1 1 d .
P1 P 0.5860(4) 0.4959(4) 0.4026(3) 0.0163(14) Uani 1 1 d .
W1 W 0.70806(10) 0.42217(7) 0.30582(5) 0.0349(3) Uani 1 1 d .
W2 W 0.50207(10) 0.34040(7) 0.35691(5) 0.0363(3) Uani 1 1 d .
W3 W 0.71878(9) 0.34797(6) 0.42600(5) 0.0314(3) Uani 1 1 d .
W4 W 0.58045(9) 0.56410(7) 0.28598(5) 0.0318(3) Uani 1 1 d .
W5 W 0.37568(8) 0.48267(7) 0.33925(5) 0.0345(3) Uani 1 1 d .
W6 W 0.38771(8) 0.41344(7) 0.44976(5) 0.0350(3) Uani 1 1 d .
W7 W 0.60466(8) 0.42301(7) 0.51800(4) 0.0291(3) Uani 1 1 d .
W8 W 0.45806(8) 0.64547(7) 0.38584(5) 0.0313(3) Uani 1 1 d .
W9 W 0.46736(9) 0.57692(7) 0.49667(5) 0.0330(3) Uani 1 1 d .
W10 W 0.65777(8) 0.65322(6) 0.44939(5) 0.0299(3) Uani 1 1 d .
W11 W 0.79396(8) 0.49888(7) 0.46935(5) 0.0292(3) Uani 1 1 d .
W12 W 0.78032(8) 0.57323(7) 0.34944(5) 0.0284(3) Uani 1 1 d .

loop_
_atom_site_aniso_label
_atom_site_aniso_U_11
_atom_site_aniso_U_22
_atom_site_aniso_U_33
_atom_site_aniso_U_23
_atom_site_aniso_U_13
_atom_site_aniso_U_12
Co1 0.036(2) 0.033(2) 0.021(2) 0.0009(18) -0.0053(19) -0.0047(18)
O1 0.051(13) 0.058(15) 0.020(13) -0.012(11) 0.006(11) 0.027(11)
O2 0.064(14) 0.027(12) 0.026(13) -0.002(10) -0.031(12) 0.013(10)
O4 0.090(19) 0.055(17) 0.06(2) -0.017(15) -0.002(17) 0.052(15)
O12 0.044(12) 0.066(16) 0.016(12) -0.023(12) -0.012(10) 0.010(12)
O13 0.028(10) 0.035(12) 0.027(13) 0.016(10) 0.009(9) 0.002(8)
O14 0.032(11) 0.047(14) 0.038(15) 0.024(12) -0.023(11) -0.009(10)
O17 0.023(10) 0.042(13) 0.032(14) -0.008(11) 0.015(9) 0.000(9)
O23 0.079(16) 0.024(12) 0.028(14) -0.019(10) -0.004(13) 0.003(11)
O24 0.084(16) 0.021(11) 0.021(13) 0.004(10) -0.005(13) -0.005(11)
O26 0.029(10) 0.033(11) 0.009(10) 0.007(9) -0.004(8) 0.006(8)
O29 0.056(14) 0.042(14) 0.037(15) -0.001(12) -0.026(13) -0.015(11)
O30 0.044(12) 0.038(13) 0.027(13) 0.004(10) 0.023(11) 0.008(10)
O31 0.13(2) 0.016(11) 0.009(11) -0.005(9) 0.006(14) -0.006(13)
O33 0.039(12) 0.070(17) 0.023(13) -0.001(12) -0.019(10) -0.025(11)
O34 0.042(12) 0.038(13) 0.045(16) 0.009(12) -0.027(12) 0.018(10)
O37 0.051(13) 0.045(14) 0.023(13) 0.014(11) -0.010(11) -0.022(11)
O40 0.021(10) 0.056(16) 0.06(2) 0.027(14) -0.018(11) -0.004(10)
P1 0.015(3) 0.024(4) 0.010(3) 0.007(3) -0.009(3) -0.005(3)
W1 0.0561(8) 0.0344(7) 0.0142(6) -0.0021(6) 0.0035(6) 0.0047(6)
W2 0.0564(8) 0.0282(7) 0.0243(7) 0.0025(6) -0.0143(6) -0.0097(6)
W3 0.0421(7) 0.0322(7) 0.0201(6) 0.0010(6) -0.0042(6) 0.0128(6)
W4 0.0395(7) 0.0394(8) 0.0164(6) 0.0108(6) -0.0063(5) -0.0029(6)
W5 0.0324(7) 0.0418(8) 0.0291(8) 0.0116(6) -0.0168(6) -0.0086(5)
W6 0.0317(6) 0.0468(8) 0.0265(7) 0.0120(6) -0.0055(6) -0.0111(6)
W7 0.0335(6) 0.0419(7) 0.0119(6) 0.0053(6) -0.0022(5) 0.0035(5)
W8 0.0292(6) 0.0314(7) 0.0335(8) 0.0077(6) -0.0029(6) 0.0048(5)
W9 0.0329(6) 0.0424(8) 0.0237(7) 0.0000(6) 0.0064(6) 0.0069(6)
W10 0.0312(6) 0.0310(7) 0.0276(7) -0.0071(6) -0.0009(5) -0.0020(5)
W11 0.0249(6) 0.0440(8) 0.0189(6) 0.0010(6) -0.0069(5) 0.0024(5)
W12 0.0264(6) 0.0380(7) 0.0206(6) 0.0023(6) 0.0034(5) -0.0022(5)

loop_
_atom_type_symbol
_atom_type_description
_atom_type_scat_dispersion_real
_atom_type_scat_dispersion_imag
_atom_type_scat_source
C C 0.0033 0.0016 'International Tables Vol C Tables 4.2.6.8 and 6.1.1.4'
Co Co 0.3494 0.9721 'International Tables Vol C Tables 4.2.6.8 and 6.1.1.4'
N N 0.0061 0.0033 'International Tables Vol C Tables 4.2.6.8 and 6.1.1.4'
O O 0.0106 0.0060 'International Tables Vol C Tables 4.2.6.8 and 6.1.1.4'
P P 0.1023 0.0942 'International Tables Vol C Tables 4.2.6.8 and 6.1.1.4'
W W -0.8490 6.8722 'International Tables Vol C Tables 4.2.6.8 and 6.1.1.4'
H H 0.0000 0.0000 'International Tables Vol C Tables 4.2.6.8 and 6.1.1.4'

loop_
_geom_angle_atom_site_label_1
_geom_angle_atom_site_label_2
_geom_angle_atom_site_label_3
_geom_angle
C2 C1 N2 107(4)
C2 C1 H1A 110.3
N2 C1 H1A 110.3
C2 C1 H1B 110.3
N2 C1 H1B 110.3
H1A C1 H1B 108.5
C1 C2 N12 100(4)
C1 C2 H2A 111.9
N12 C2 H2A 111.9
C1 C2 H2B 111.9
N12 C2 H2B 111.8
H2A C2 H2B 109.6
N3 C3 C4 107(3)
N3 C3 H3A 110.4
C4 C3 H3A 110.4
N3 C3 H3B 110.4
C4 C3 H3B 110.4
H3A C3 H3B 108.6
N5 C4 C3 110(3)
N5 C4 H4A 109.7
C3 C4 H4A 109.7
N5 C4 H4B 109.8
C3 C4 H4B 109.8
H4A C4 H4B 108.2
N1 C5 C6 103(3)
N1 C5 H5A 111.2
C6 C5 H5A 111.3
N1 C5 H5B 111.3
C6 C5 H5B 111.3
H5A C5 H5B 109.2
N4 C6 C5 106(4)
N4 C6 H6A 110.5
C5 C6 H6A 110.5
N4 C6 H6B 110.5
C5 C6 H6B 110.5
H6A C6 H6B 108.7
C7 C8 N6 126(4)
C7 C8 C26 137(6)
N6 C8 C26 95(5)
C24 C9 N6 109(10)
O41 C10 N6 118(10)
N7 C11 C13 92(5)
N7 C12 O42 121(4)
C20 C14 N7 110(7)
O44 C15 N9 124(6)
O45 C16 C27 128(1)
C18 C17 N11 121(5)
N11 C21 O46 96(8)
N10 C27 C16 25(10)
C25 C32 N10 74(6)
C34 C33 N11 9.8(5)
N9 C36 C22 105(5)
N4 Co1 N2 93.5(13)
N4 Co1 N12 94.1(15)
N2 Co1 N12 80.1(16)
N4 Co1 N3 91.6(13)
N2 Co1 N3 91.3(13)
N12 Co1 N3 169.9(14)
N4 Co1 N5 174.3(15)
N2 Co1 N5 90.5(13)
N12 Co1 N5 90.5(14)
N3 Co1 N5 84.3(12)
N4 Co1 N1 83.6(12)
N2 Co1 N1 175.1(13)
N12 Co1 N1 96.2(15)
N3 Co1 N1 92.7(13)
N5 Co1 N1 92.7(12)
C5 N1 Co1 109(3)
C5 N1 H1C 109.9
Co1 N1 H1C 109.9
C5 N1 H1D 109.9
Co1 N1 H1D 109.9
H1C N1 H1D 108.3
C1 N2 Co1 109(2)
C1 N2 H2C 109.8
Co1 N2 H2C 109.8
C1 N2 H2D 109.8
Co1 N2 H2D 109.8
H2C N2 H2D 108.2
C3 N3 Co1 113(2)
C3 N3 H3C 108.9
Co1 N3 H3C 108.9
C3 N3 H3D 108.9
Co1 N3 H3D 108.9
H3C N3 H3D 107.7
C6 N4 Co1 111(3)
C6 N4 H4C 109.3
Co1 N4 H4C 109.3
C6 N4 H4D 109.3
Co1 N4 H4D 109.3
H4C N4 H4D 108.0
C4 N5 Co1 107(2)
C4 N5 H5C 110.3
Co1 N5 H5C 110.3
C4 N5 H5D 110.3
Co1 N5 H5D 110.3
H5C N5 H5D 108.5
C8 N6 C9 123(4)
C8 N6 C10 121(5)
C9 N6 C10 116(5)
C12 N7 C11 127(5)
C12 N7 C14 115(4)
C11 N7 C14 118(5)
C15 N9 C36 117(6)
C15 N9 C29 134(7)
C36 N9 C29 105(7)
C27 N10 C32 102(7)
C17 N11 C21 108(5)
C17 N11 C33 114(3)
C21 N11 C33 44(4)
C2 N12 Co1 113(3)
C2 N12 H12A 109.1
Co1 N12 H12A 109.1
C2 N12 H12B 109.1
Co1 N12 H12B 109.1
H12A N12 H12B 107.8
W7 O2 W11 125.0(11)
P1 O3 W10 126.4(8)
P1 O3 W8 126.0(10)
W10 O3 W8 89.2(5)
P1 O3 W9 125.4(9)
W10 O3 W9 89.2(6)
W8 O3 W9 88.8(5)
W5 O7 W8 151.0(11)
W9 O8 W6 149.9(12)
W7 O9 W6 155.0(9)
W9 O10 W10 127.5(12)
W9 O11 W7 149.6(14)
W10 O12 W11 151.6(12)
W10 O13 W8 129.6(11)
W8 O14 W4 151.9(12)
P1 O15 W5 126.4(12)
P1 O15 W2 125.4(11)
W5 O15 W2 89.5(7)
P1 O15 W6 125.6(13)
W5 O15 W6 89.2(7)
W2 O15 W6 88.9(7)
W12 O16 W4 129.7(13)
W1 O17 W3 150.6(10)
W3 O18 W2 155.3(11)
W12 O19 W11 148.7(12)
W3 O20 W11 127.3(10)
W10 O21 W12 151.3(12)
W2 O24 W1 151.4(14)
P1 O25 W11 127.4(11)
P1 O25 W7 126.5(11)
W11 O25 W7 89.2(7)
P1 O25 W3 125.2(12)
W11 O25 W3 88.3(6)
W7 O25 W3 87.7(7)
P1 O26 W12 125.2(11)
P1 O26 W4 125.0(10)
W12 O26 W4 89.7(6)
P1 O26 W1 126.0(11)
W12 O26 W1 89.8(6)
W4 O26 W1 89.9(7)
W1 O27 W12 126.9(11)
W4 O31 W1 125.7(12)
W5 O33 W4 155.9(14)
W2 O36 W6 127.0(12)
W7 O37 W3 128.4(12)
W2 O38 W5 124.4(13)
W8 O39 W9 127.0(11)
W5 O40 W6 128.4(11)
O25 P1 O3 108.6(11)
O25 P1 O26 109.2(11)
O3 P1 O26 109.8(10)
O25 P1 O15 110.5(12)
O3 P1 O15 109.7(10)
O26 P1 O15 109.2(12)
O30 W1 O17 100.8(10)
O30 W1 O27 101.6(10)
O17 W1 O27 89.2(10)
O30 W1 O24 103.5(10)
O17 W1 O24 87.2(9)
O27 W1 O24 155.0(10)
O30 W1 O31 102.9(10)
O17 W1 O31 156.3(9)
O27 W1 O31 87.0(10)
O24 W1 O31 86.4(10)
O30 W1 O26 171.7(9)
O17 W1 O26 84.6(8)
O27 W1 O26 72.1(8)
O24 W1 O26 82.9(8)
O31 W1 O26 71.9(8)
O23 W2 O36 100.5(11)
O23 W2 O24 103.3(11)
O36 W2 O24 156.2(10)
O23 W2 O18 102.3(10)
O36 W2 O18 91.9(9)
O24 W2 O18 83.9(9)
O23 W2 O38 101.5(11)
O36 W2 O38 84.6(11)
O24 W2 O38 89.9(10)
O18 W2 O38 156.2(9)
O23 W2 O15 171.5(9)
O36 W2 O15 73.0(9)
O24 W2 O15 83.2(9)
O18 W2 O15 83.6(8)
O38 W2 O15 72.8(9)
O4 W3 O18 103.4(12)
O4 W3 O20 101.8(12)
O18 W3 O20 154.2(8)
O4 W3 O37 107.2(13)
O18 W3 O37 90.0(9)
O20 W3 O37 87.9(9)
O4 W3 O17 99.4(13)
O18 W3 O17 83.7(8)
O20 W3 O17 86.7(9)
O37 W3 O17 153.4(9)
O4 W3 O25 173.0(12)
O18 W3 O25 83.4(7)
O20 W3 O25 71.6(7)
O37 W3 O25 70.8(8)
O17 W3 O25 82.8(8)
O5 W4 O33 103.1(10)
O5 W4 O31 101.7(11)
O33 W4 O31 89.4(11)
O5 W4 O16 105.8(11)
O33 W4 O16 150.9(10)
O31 W4 O16 87.3(11)
O5 W4 O14 101.8(10)
O33 W4 O14 83.0(10)
O31 W4 O14 156.3(9)
O16 W4 O14 88.5(9)
O5 W4 O26 172.3(9)
O33 W4 O26 82.0(8)
O31 W4 O26 72.4(8)
O16 W4 O26 69.5(9)
O14 W4 O26 84.3(8)
O35 W5 O40 102.6(11)
O35 W5 O33 104.1(11)
O40 W5 O33 153.4(9)
O35 W5 O7 101.4(10)
O40 W5 O7 89.9(11)
O33 W5 O7 84.4(10)
O35 W5 O38 101.4(11)
O40 W5 O38 85.7(11)
O33 W5 O38 89.6(11)
O7 W5 O38 157.2(9)
O35 W5 O15 172.3(9)
O40 W5 O15 72.0(8)
O33 W5 O15 81.5(9)
O7 W5 O15 84.2(8)
O38 W5 O15 73.2(9)
O6 W6 O40 100.3(12)
O6 W6 O9 106.8(11)
O40 W6 O9 152.8(8)
O6 W6 O8 100.6(12)
O40 W6 O8 88.8(11)
O9 W6 O8 84.1(8)
O6 W6 O36 103.8(12)
O40 W6 O36 83.9(11)
O9 W6 O36 91.7(8)
O8 W6 O36 155.4(10)
O6 W6 O15 169.4(12)
O40 W6 O15 70.3(8)
O9 W6 O15 82.9(7)
O8 W6 O15 84.4(9)
O36 W6 O15 71.1(8)
O32 W7 O37 103.5(11)
O32 W7 O9 102.9(10)
O37 W7 O9 88.4(8)
O32 W7 O2 101.9(11)
O37 W7 O2 88.1(9)
O9 W7 O2 155.1(9)
O32 W7 O11 101.4(11)
O37 W7 O11 155.1(10)
O9 W7 O11 84.8(8)
O2 W7 O11 88.1(8)
O32 W7 O25 173.3(9)
O37 W7 O25 73.0(8)
O9 W7 O25 82.8(7)
O2 W7 O25 72.6(8)
O11 W7 O25 82.4(8)
O34 W8 O14 102.9(11)
O34 W8 O39 99.9(11)
O14 W8 O39 156.9(9)
O34 W8 O13 104.7(10)
O14 W8 O13 90.0(9)
O39 W8 O13 87.1(9)
O34 W8 O7 101.1(10)
O14 W8 O7 85.4(9)
O39 W8 O7 87.3(9)
O13 W8 O7 154.1(8)
O34 W8 O3 171.4(10)
O14 W8 O3 84.5(7)
O39 W8 O3 72.9(7)
O13 W8 O3 70.6(7)
O7 W8 O3 83.6(7)
O1 W9 O11 101.5(11)
O1 W9 O8 103.5(11)
O11 W9 O8 87.4(10)
O1 W9 O10 99.2(11)
O11 W9 O10 87.3(9)
O8 W9 O10 157.3(10)
O1 W9 O39 103.1(10)
O11 W9 O39 155.3(10)
O8 W9 O39 89.5(9)
O10 W9 O39 86.2(9)
O1 W9 O3 169.2(9)
O11 W9 O3 84.1(8)
O8 W9 O3 85.9(8)
O10 W9 O3 71.6(7)
O39 W9 O3 71.2(8)
O29 W10 O21 102.0(11)
O29 W10 O13 103.8(10)
O21 W10 O13 88.1(9)
O29 W10 O12 101.9(10)
O21 W10 O12 85.6(9)
O13 W10 O12 154.3(9)
O29 W10 O10 102.9(11)
O21 W10 O10 155.1(9)
O13 W10 O10 85.5(8)
O12 W10 O10 89.8(9)
O29 W10 O3 172.1(9)
O21 W10 O3 83.6(7)
O13 W10 O3 70.6(7)
O12 W10 O3 83.9(8)
O10 W10 O3 71.6(7)
O22 W11 O12 103.3(10)
O22 W11 O20 101.4(10)
O12 W11 O20 155.2(8)
O22 W11 O2 102.2(11)
O12 W11 O2 88.2(10)
O20 W11 O2 88.0(9)
O22 W11 O19 100.1(11)
O12 W11 O19 85.4(10)
O20 W11 O19 89.0(9)
O2 W11 O19 157.7(8)
O22 W11 O25 172.2(9)
O12 W11 O25 82.9(8)
O20 W11 O25 72.6(7)
O2 W11 O25 73.0(8)
O19 W11 O25 85.0(8)
O28 W12 O16 104.3(10)
O28 W12 O19 98.7(10)
O16 W12 O19 157.1(10)
O28 W12 O27 102.1(10)
O16 W12 O27 86.2(10)
O19 W12 O27 88.5(10)
O28 W12 O21 102.2(9)
O16 W12 O21 89.1(10)
O19 W12 O21 86.5(10)
O27 W12 O21 155.6(9)
O28 W12 O26 171.8(9)
O16 W12 O26 71.0(8)
O19 W12 O26 86.2(8)
O27 W12 O26 71.2(8)
O21 W12 O26 84.6(7)

loop_
_geom_bond_atom_site_label_1
_geom_bond_atom_site_label_2
_geom_bond_distance
C1 C2 1.38(5)
C1 N2 1.55(6)
C1 H1A 0.9700
C1 H1B 0.9700
C2 N12 1.45(5)
C2 H2A 0.9700
C2 H2B 0.9700
C3 N3 1.42(4)
C3 C4 1.56(5)
C3 H3A 0.9700
C3 H3B 0.9700
C4 N5 1.44(5)
C4 H4A 0.9700
C4 H4B 0.9700
C5 N1 1.42(4)
C5 C6 1.59(6)
C5 H5A 0.9700
C5 H5B 0.9700
C6 N4 1.49(6)
C6 H6A 0.9700
C6 H6B 0.9700
C7 C8 1.24(5)
C8 N6 1.23(4)
C8 C26 1.53(12)
C9 C24 0.95(11)
C9 N6 1.40(6)
C10 O41 1.31(15)
C10 N6 1.59(12)
C11 N7 1.43(5)
C11 C13 1.72(12)
C12 N7 1.22(6)
C12 O42 1.36(6)
C14 C20 1.28(8)
C14 N7 1.50(9)
C15 O44 1.29(5)
C15 N9 1.29(7)
C16 O45 1.6(4)
C16 C27 1.4(2)
C17 C18 1.19(5)
C17 N11 1.44(6)
C19 N8 1.07(8)
C21 N11 1.50(9)
C21 O46 1.59(16)
C22 C36 1.63(10)
C25 C32 1.81(13)
C27 N10 1.46(11)
C29 N9 1.7(2)
C32 N10 1.80(12)
C33 C34 8.37(16)
C33 N11 7.69(16)
C36 N9 1.45(7)
Co1 N4 1.92(3)
Co1 N2 1.92(3)
Co1 N12 1.97(4)
Co1 N3 1.98(3)
Co1 N5 2.01(3)
Co1 N1 2.06(3)
N1 H1C 0.9000
N1 H1D 0.9000
N2 H2C 0.9000
N2 H2D 0.9000
N3 H3C 0.9000
N3 H3D 0.9000
N4 H4C 0.9000
N4 H4D 0.9000
N5 H5C 0.9000
N5 H5D 0.9000
N12 H12A 0.9000
N12 H12B 0.9000
O1 W9 1.65(2)
O2 W7 1.93(2)
O2 W11 1.94(3)
O3 P1 1.523(18)
O3 W10 2.436(15)
O3 W8 2.428(16)
O3 W9 2.443(17)
O4 W3 1.70(2)
O5 W4 1.68(3)
O6 W6 1.68(3)
O7 W5 1.88(2)
O7 W8 1.938(19)
O8 W9 1.88(2)
O8 W6 1.95(2)
O9 W7 1.868(16)
O9 W6 1.920(16)
O10 W9 1.904(18)
O10 W10 1.92(2)
O11 W9 1.84(2)
O11 W7 2.00(2)
O12 W10 1.90(2)
O12 W11 1.91(2)
O13 W10 1.88(2)
O13 W8 1.89(2)
O14 W8 1.87(3)
O14 W4 1.95(3)
O15 P1 1.55(2)
O15 W5 2.41(2)
O15 W2 2.44(2)
O15 W6 2.45(2)
O16 W12 1.84(2)
O16 W4 1.93(2)
O17 W1 1.84(2)
O17 W3 1.98(2)
O18 W3 1.880(18)
O18 W2 1.913(19)
O19 W12 1.85(2)
O19 W11 1.99(3)
O20 W3 1.892(19)
O20 W11 1.93(2)
O21 W10 1.87(2)
O21 W12 1.94(2)
O22 W11 1.72(2)
O23 W2 1.74(2)
O24 W2 1.90(2)
O24 W1 1.92(2)
O25 P1 1.52(2)
O25 W11 2.427(18)
O25 W7 2.45(2)
O25 W3 2.488(19)
O26 P1 1.55(2)
O26 W12 2.417(18)
O26 W4 2.426(19)
O26 W1 2.43(2)
O27 W1 1.88(2)
O27 W12 1.94(2)
O28 W12 1.645(19)
O29 W10 1.66(2)
O30 W1 1.65(2)
O31 W4 1.91(2)
O31 W1 1.94(2)
O32 W7 1.70(3)
O33 W5 1.89(2)
O33 W4 1.90(2)
O34 W8 1.647(19)
O35 W5 1.73(2)
O36 W2 1.85(2)
O36 W6 1.97(2)
O37 W7 1.86(3)
O37 W3 1.94(2)
O38 W2 1.91(2)
O38 W5 1.95(2)
O39 W8 1.86(2)
O39 W9 1.95(2)
O40 W5 1.87(3)
O40 W6 1.92(2)

loop_
_geom_torsion_atom_site_label_1
_geom_torsion_atom_site_label_2
_geom_torsion_atom_site_label_3
_geom_torsion_atom_site_label_4
_geom_torsion
N2 C1 C2 N12 57(4)
N3 C3 C4 N5 47(4)
N1 C5 C6 N4 55(5)
O45 C16 C27 N10 -172(2)
C6 C5 N1 Co1 -47(4)
N4 Co1 N1 C5 24(3)
N2 Co1 N1 C5 -30(18)
N12 Co1 N1 C5 -70(3)
N3 Co1 N1 C5 115(3)
N5 Co1 N1 C5 -160(3)
C2 C1 N2 Co1 -42(4)
N4 Co1 N2 C1 -85(3)
N12 Co1 N2 C1 9(3)
N3 Co1 N2 C1 -176(3)
N5 Co1 N2 C1 99(3)
N1 Co1 N2 C1 -32(18)
C4 C3 N3 Co1 -28(4)
N4 Co1 N3 C3 -179(3)
N2 Co1 N3 C3 -86(3)
N12 Co1 N3 C3 -55(8)
N5 Co1 N3 C3 5(3)
N1 Co1 N3 C3 97(3)
C5 C6 N4 Co1 -38(4)
N2 Co1 N4 C6 -174(3)
N12 Co1 N4 C6 105(3)
N3 Co1 N4 C6 -83(3)
N5 Co1 N4 C6 -40(14)
N1 Co1 N4 C6 10(3)
C3 C4 N5 Co1 -42(3)
N4 Co1 N5 C4 -22(14)
N2 Co1 N5 C4 113(3)
N12 Co1 N5 C4 -167(3)
N3 Co1 N5 C4 22(2)
N1 Co1 N5 C4 -71(2)
C7 C8 N6 C9 -29(8)
C26 C8 N6 C9 135(8)
C7 C8 N6 C10 160(6)
C26 C8 N6 C10 -36(9)
C24 C9 N6 C8 115(9)
C24 C9 N6 C10 -74(10)
O41 C10 N6 C8 90(12)
O41 C10 N6 C9 -81(12)
O42 C12 N7 C11 -10(8)
O42 C12 N7 C14 169(5)
C13 C11 N7 C12 -109(7)
C13 C11 N7 C14 72(7)
C20 C14 N7 C12 -94(7)
C20 C14 N7 C11 85(7)
O44 C15 N9 C36 -176(6)
O44 C15 N9 C29 31(12)
C22 C36 N9 C15 100(6)
C22 C36 N9 C29 -99(8)
C16 C27 N10 C32 163(3)
C25 C32 N10 C27 122(5)
C18 C17 N11 C21 4(8)
C18 C17 N11 C33 51(6)
O46 C21 N11 C17 114(9)
O46 C21 N11 C33 8(7)
C34 C33 N11 C17 134(4)
C34 C33 N11 C21 -135(7)
C1 C2 N12 Co1 -52(4)
N4 Co1 N12 C2 117(3)
N2 Co1 N12 C2 24(3)
N3 Co1 N12 C2 -8(9)
N5 Co1 N12 C2 -67(3)
N1 Co1 N12 C2 -159(3)
W11 O25 P1 O3 -60.9(16)
W7 O25 P1 O3 62.1(15)
W3 O25 P1 O3 179.5(10)
W11 O25 P1 O26 58.7(17)
W7 O25 P1 O26 -178.2(12)
W3 O25 P1 O26 -60.8(15)
W11 O25 P1 O15 178.7(13)
W7 O25 P1 O15 -58.2(17)
W3 O25 P1 O15 59.2(16)
W10 O3 P1 O25 58.9(15)
W8 O3 P1 O25 179.7(10)
W9 O3 P1 O25 -61.3(13)
W10 O3 P1 O26 -60.4(14)
W8 O3 P1 O26 60.4(13)
W9 O3 P1 O26 179.4(10)
W10 O3 P1 O15 179.7(12)
W8 O3 P1 O15 -59.5(15)
W9 O3 P1 O15 59.5(15)
W12 O26 P1 O25 -60.1(15)
W4 O26 P1 O25 -179.3(11)
W1 O26 P1 O25 60.3(15)
W12 O26 P1 O3 58.7(14)
W4 O26 P1 O3 -60.4(14)
W1 O26 P1 O3 179.1(10)
W12 O26 P1 O15 179.0(11)
W4 O26 P1 O15 59.9(16)
W1 O26 P1 O15 -60.6(15)
W5 O15 P1 O25 178.7(13)
W2 O15 P1 O25 -60.4(19)
W6 O15 P1 O25 58.2(16)
W5 O15 P1 O3 59.1(17)
W2 O15 P1 O3 179.9(12)
W6 O15 P1 O3 -61.4(16)
W5 O15 P1 O26 -61.3(17)
W2 O15 P1 O26 59.6(17)
W6 O15 P1 O26 178.3(11)
W3 O17 W1 O30 -129(2)
W3 O17 W1 O27 129(3)
W3 O17 W1 O24 -26(3)
W3 O17 W1 O31 49(4)
W3 O17 W1 O26 57(2)
W12 O27 W1 O30 173.4(15)
W12 O27 W1 O17 -85.7(15)
W12 O27 W1 O24 -4(3)
W12 O27 W1 O31 70.9(16)
W12 O27 W1 O26 -1.1(13)
W2 O24 W1 O30 126(3)
W2 O24 W1 O17 25(3)
W2 O24 W1 O27 -57(4)
W2 O24 W1 O31 -132(3)
W2 O24 W1 O26 -60(3)
W4 O31 W1 O30 -169.7(16)
W4 O31 W1 O17 13(4)
W4 O31 W1 O27 -68.5(17)
W4 O31 W1 O24 87.3(17)
W4 O31 W1 O26 3.6(13)
P1 O26 W1 O30 -175(6)
W12 O26 W1 O30 -40(7)
W4 O26 W1 O30 50(7)
P1 O26 W1 O17 -43.6(13)
W12 O26 W1 O17 91.6(7)
W4 O26 W1 O17 -178.7(7)
P1 O26 W1 O27 -134.5(14)
W12 O26 W1 O27 0.7(8)
W4 O26 W1 O27 90.4(9)
P1 O26 W1 O24 44.3(13)
W12 O26 W1 O24 179.5(8)
W4 O26 W1 O24 -90.8(8)
P1 O26 W1 O31 132.8(15)
W12 O26 W1 O31 -92.0(10)
W4 O26 W1 O31 -2.3(9)
W6 O36 W2 O23 -175.3(16)
W6 O36 W2 O24 3(4)
W6 O36 W2 O18 81.8(15)
W6 O36 W2 O38 -74.6(16)
W6 O36 W2 O15 -0.9(13)
W1 O24 W2 O23 -126(3)
W1 O24 W2 O36 56(4)
W1 O24 W2 O18 -25(3)
W1 O24 W2 O38 132(3)
W1 O24 W2 O15 60(3)
W3 O18 W2 O23 134(3)
W3 O18 W2 O36 -125(3)
W3 O18 W2 O24 31(3)
W3 O18 W2 O38 -44(4)
W3 O18 W2 O15 -53(3)
W5 O38 W2 O23 172.3(15)
W5 O38 W2 O36 72.7(16)
W5 O38 W2 O24 -84.1(15)
W5 O38 W2 O18 -10(3)
W5 O38 W2 O15 -1.2(13)
P1 O15 W2 O23 176(6)
W5 O15 W2 O23 -48(7)
W6 O15 W2 O23 41(7)
P1 O15 W2 O36 135.0(18)
W5 O15 W2 O36 -88.7(9)
W6 O15 W2 O36 0.6(9)
P1 O15 W2 O24 -43.5(16)
W5 O15 W2 O24 92.8(9)
W6 O15 W2 O24 -178.0(9)
P1 O15 W2 O18 41.1(16)
W5 O15 W2 O18 177.4(8)
W6 O15 W2 O18 -93.4(8)
P1 O15 W2 O38 -135.5(18)
W5 O15 W2 O38 0.8(9)
W6 O15 W2 O38 90.0(9)
W2 O18 W3 O4 -130(3)
W2 O18 W3 O20 37(4)
W2 O18 W3 O37 123(3)
W2 O18 W3 O17 -32(3)
W2 O18 W3 O25 52(3)
W11 O20 W3 O4 -173.2(17)
W11 O20 W3 O18 20(3)
W11 O20 W3 O37 -66.0(15)
W11 O20 W3 O17 87.9(15)
W11 O20 W3 O25 4.5(13)
W7 O37 W3 O4 169.3(15)
W7 O37 W3 O18 -86.6(14)
W7 O37 W3 O20 67.6(14)
W7 O37 W3 O17 -11(3)
W7 O37 W3 O25 -3.6(12)
W1 O17 W3 O4 129(3)
W1 O17 W3 O18 27(2)
W1 O17 W3 O20 -129(3)
W1 O17 W3 O37 -51(4)
W1 O17 W3 O25 -57(2)
P1 O25 W3 O4 153(10)
W11 O25 W3 O4 17(10)
W7 O25 W3 O4 -73(10)
P1 O25 W3 O18 -40.0(13)
W11 O25 W3 O18 -176.3(8)
W7 O25 W3 O18 94.4(7)
P1 O25 W3 O20 133.4(15)
W11 O25 W3 O20 -2.8(8)
W7 O25 W3 O20 -92.1(9)
P1 O25 W3 O37 -132.3(15)
W11 O25 W3 O37 91.5(8)
W7 O25 W3 O37 2.2(7)
P1 O25 W3 O17 44.5(13)
W11 O25 W3 O17 -91.8(8)
W7 O25 W3 O17 178.9(7)
W5 O33 W4 O5 -126(3)
W5 O33 W4 O31 132(4)
W5 O33 W4 O16 48(5)
W5 O33 W4 O14 -26(3)
W5 O33 W4 O26 60(3)
W1 O31 W4 O5 171.3(15)
W1 O31 W4 O33 -85.4(17)
W1 O31 W4 O16 65.7(17)
W1 O31 W4 O14 -14(4)
W1 O31 W4 O26 -3.6(13)
W12 O16 W4 O5 -170.6(16)
W12 O16 W4 O33 15(3)
W12 O16 W4 O31 -69.2(17)
W12 O16 W4 O14 87.5(17)
W12 O16 W4 O26 3.0(14)
W8 O14 W4 O5 133(2)
W8 O14 W4 O33 31(2)
W8 O14 W4 O31 -42(4)
W8 O14 W4 O16 -122(2)
W8 O14 W4 O26 -52(2)
P1 O26 W4 O5 -174(7)
W12 O26 W4 O5 52(7)
W1 O26 W4 O5 -38(7)
P1 O26 W4 O33 -41.5(14)
W12 O26 W4 O33 -175.9(9)
W1 O26 W4 O33 94.3(9)
P1 O26 W4 O31 -133.5(16)
W12 O26 W4 O31 92.1(10)
W1 O26 W4 O31 2.3(9)
P1 O26 W4 O16 132.7(16)
W12 O26 W4 O16 -1.7(8)
W1 O26 W4 O16 -91.5(9)
P1 O26 W4 O14 42.2(14)
W12 O26 W4 O14 -92.2(8)
W1 O26 W4 O14 178.0(7)
W6 O40 W5 O35 172.4(17)
W6 O40 W5 O33 -9(4)
W6 O40 W5 O7 -86.0(18)
W6 O40 W5 O38 71.7(18)
W6 O40 W5 O15 -2.0(15)
W4 O33 W5 O35 126(3)
W4 O33 W5 O40 -53(5)
W4 O33 W5 O7 25(4)
W4 O33 W5 O38 -133(4)
W4 O33 W5 O15 -60(3)
W8 O7 W5 O35 -131(3)
W8 O7 W5 O40 127(3)
W8 O7 W5 O33 -27(3)
W8 O7 W5 O38 48(4)
W8 O7 W5 O15 55(3)
W2 O38 W5 O35 -173.3(15)
W2 O38 W5 O40 -71.3(15)
W2 O38 W5 O33 82.5(15)
W2 O38 W5 O7 8(4)
W2 O38 W5 O15 1.2(13)
P1 O15 W5 O35 -180(100)
W2 O15 W5 O35 45(8)
W6 O15 W5 O35 -44(8)
P1 O15 W5 O40 -134.3(19)
W2 O15 W5 O40 90.1(10)
W6 O15 W5 O40 1.3(9)
P1 O15 W5 O33 42.7(16)
W2 O15 W5 O33 -92.9(9)
W6 O15 W5 O33 178.2(9)
P1 O15 W5 O7 -42.5(16)
W2 O15 W5 O7 -178.1(8)
W6 O15 W5 O7 93.0(8)
P1 O15 W5 O38 134.8(18)
W2 O15 W5 O38 -0.8(8)
W6 O15 W5 O38 -89.6(9)
W5 O40 W6 O6 -173.0(18)
W5 O40 W6 O9 12(3)
W5 O40 W6 O8 86.5(18)
W5 O40 W6 O36 -70.0(18)
W5 O40 W6 O15 2.0(15)
W7 O9 W6 O6 -128(2)
W7 O9 W6 O40 47(4)
W7 O9 W6 O8 -29(2)
W7 O9 W6 O36 127(2)
W7 O9 W6 O15 56(2)
W9 O8 W6 O6 138(3)
W9 O8 W6 O40 -122(3)
W9 O8 W6 O9 32(3)
W9 O8 W6 O36 -49(4)
W9 O8 W6 O15 -52(3)
W2 O36 W6 O6 171.2(17)
W2 O36 W6 O40 72.1(16)
W2 O36 W6 O9 -81.0(16)
W2 O36 W6 O8 -1(3)
W2 O36 W6 O15 0.9(13)
P1 O15 W6 O6 162(5)
W5 O15 W6 O6 26(6)
W2 O15 W6 O6 -63(6)
P1 O15 W6 O40 134.9(17)
W5 O15 W6 O40 -1.2(9)
W2 O15 W6 O40 -90.8(11)
P1 O15 W6 O9 -40.6(14)
W5 O15 W6 O9 -176.7(7)
W2 O15 W6 O9 93.7(7)
P1 O15 W6 O8 44.1(14)
W5 O15 W6 O8 -92.0(8)
W2 O15 W6 O8 178.5(9)
P1 O15 W6 O36 -134.9(16)
W5 O15 W6 O36 89.0(9)
W2 O15 W6 O36 -0.5(8)
W3 O37 W7 O32 -170.5(14)
W3 O37 W7 O9 86.7(14)
W3 O37 W7 O2 -68.7(14)
W3 O37 W7 O11 13(3)
W3 O37 W7 O25 3.7(12)
W6 O9 W7 O32 128(2)
W6 O9 W7 O37 -129(2)
W6 O9 W7 O2 -47(3)
W6 O9 W7 O11 27(2)
W6 O9 W7 O25 -56(2)
W11 O2 W7 O32 171.7(13)
W11 O2 W7 O37 68.3(13)
W11 O2 W7 O9 -14(3)
W11 O2 W7 O11 -87.0(13)
W11 O2 W7 O25 -4.4(11)
W9 O11 W7 O32 -128(3)
W9 O11 W7 O37 49(4)
W9 O11 W7 O9 -26(2)
W9 O11 W7 O2 130(3)
W9 O11 W7 O25 57(2)
P1 O25 W7 O32 -170(8)
W11 O25 W7 O32 -32(9)
W3 O25 W7 O32 57(8)
P1 O25 W7 O37 131.2(15)
W11 O25 W7 O37 -90.6(8)
W3 O25 W7 O37 -2.2(7)
P1 O25 W7 O9 40.6(14)
W11 O25 W7 O9 178.9(7)
W3 O25 W7 O9 -92.7(6)
P1 O25 W7 O2 -135.4(15)
W11 O25 W7 O2 2.9(7)
W3 O25 W7 O2 91.2(7)
P1 O25 W7 O11 -45.0(14)
W11 O25 W7 O11 93.3(8)
W3 O25 W7 O11 -178.4(8)
W4 O14 W8 O34 -133(2)
W4 O14 W8 O39 39(4)
W4 O14 W8 O13 122(2)
W4 O14 W8 O7 -32(2)
W4 O14 W8 O3 52(2)
W9 O39 W8 O34 -171.8(14)
W9 O39 W8 O14 16(3)
W9 O39 W8 O13 -67.4(14)
W9 O39 W8 O7 87.4(14)
W9 O39 W8 O3 3.2(11)
W10 O13 W8 O34 169.5(15)
W10 O13 W8 O14 -87.1(15)
W10 O13 W8 O39 70.0(15)
W10 O13 W8 O7 -8(3)
W10 O13 W8 O3 -2.9(12)
W5 O7 W8 O34 132(3)
W5 O7 W8 O14 30(3)
W5 O7 W8 O39 -128(3)
W5 O7 W8 O13 -50(4)
W5 O7 W8 O3 -55(3)
P1 O3 W8 O34 167(6)
W10 O3 W8 O34 -56(6)
W9 O3 W8 O34 33(6)
P1 O3 W8 O14 -42.6(12)
W10 O3 W8 O14 93.6(8)
W9 O3 W8 O14 -177.1(7)
P1 O3 W8 O39 132.5(13)
W10 O3 W8 O39 -91.3(8)
W9 O3 W8 O39 -2.0(7)
P1 O3 W8 O13 -134.5(13)
W10 O3 W8 O13 1.7(7)
W9 O3 W8 O13 91.0(8)
P1 O3 W8 O7 43.3(12)
W10 O3 W8 O7 179.6(8)
W9 O3 W8 O7 -91.2(7)
W7 O11 W9 O1 132(2)
W7 O11 W9 O8 29(3)
W7 O11 W9 O10 -129(3)
W7 O11 W9 O39 -54(4)
W7 O11 W9 O3 -58(2)
W6 O8 W9 O1 -135(3)
W6 O8 W9 O11 -33(3)
W6 O8 W9 O10 43(4)
W6 O8 W9 O39 122(3)
W6 O8 W9 O3 51(3)
W10 O10 W9 O1 -172.2(13)
W10 O10 W9 O11 86.6(14)
W10 O10 W9 O8 10(3)
W10 O10 W9 O39 -69.6(13)
W10 O10 W9 O3 1.9(11)
W8 O39 W9 O1 167.2(14)
W8 O39 W9 O11 -6(3)
W8 O39 W9 O8 -89.0(14)
W8 O39 W9 O10 68.7(14)
W8 O39 W9 O3 -3.2(11)
P1 O3 W9 O1 168(4)
W10 O3 W9 O1 32(5)
W8 O3 W9 O1 -58(5)
P1 O3 W9 O11 45.6(12)
W10 O3 W9 O11 -90.3(8)
W8 O3 W9 O11 -179.4(8)
P1 O3 W9 O8 -42.2(12)
W10 O3 W9 O8 -178.1(8)
W8 O3 W9 O8 92.8(8)
P1 O3 W9 O10 134.7(13)
W10 O3 W9 O10 -1.2(7)
W8 O3 W9 O10 -90.3(7)
P1 O3 W9 O39 -133.0(13)
W10 O3 W9 O39 91.1(8)
W8 O3 W9 O39 2.0(7)
W12 O21 W10 O29 131(2)
W12 O21 W10 O13 -125(2)
W12 O21 W10 O12 30(2)
W12 O21 W10 O10 -50(4)
W12 O21 W10 O3 -55(2)
W8 O13 W10 O29 -171.4(16)
W8 O13 W10 O21 86.8(15)
W8 O13 W10 O12 11(3)
W8 O13 W10 O10 -69.1(15)
W8 O13 W10 O3 2.9(12)
W11 O12 W10 O29 -131(3)
W11 O12 W10 O21 -30(3)
W11 O12 W10 O13 47(4)
W11 O12 W10 O10 126(3)
W11 O12 W10 O3 54(3)
W9 O10 W10 O29 172.3(13)
W9 O10 W10 O21 -6(3)
W9 O10 W10 O13 69.2(13)
W9 O10 W10 O12 -85.5(13)
W9 O10 W10 O3 -1.9(11)
P1 O3 W10 O29 179(100)
W8 O3 W10 O29 43(7)
W9 O3 W10 O29 -46(7)
P1 O3 W10 O21 44.0(13)
W8 O3 W10 O21 -92.0(8)
W9 O3 W10 O21 179.2(8)
P1 O3 W10 O13 134.2(15)
W8 O3 W10 O13 -1.8(7)
W9 O3 W10 O13 -90.6(8)
P1 O3 W10 O12 -42.2(13)
W8 O3 W10 O12 -178.2(8)
W9 O3 W10 O12 92.9(8)
P1 O3 W10 O10 -134.0(14)
W8 O3 W10 O10 90.0(7)
W9 O3 W10 O10 1.2(7)
W10 O12 W11 O22 130(3)
W10 O12 W11 O20 -46(4)
W10 O12 W11 O2 -128(3)
W10 O12 W11 O19 31(3)
W10 O12 W11 O25 -55(3)
W3 O20 W11 O22 170.3(16)
W3 O20 W11 O12 -13(3)
W3 O20 W11 O2 68.2(15)
W3 O20 W11 O19 -89.7(15)
W3 O20 W11 O25 -4.5(13)
W7 O2 W11 O22 -169.2(13)
W7 O2 W11 O12 87.6(13)
W7 O2 W11 O20 -67.9(13)
W7 O2 W11 O19 14(3)
W7 O2 W11 O25 4.4(11)
W12 O19 W11 O22 -136(2)
W12 O19 W11 O12 -34(2)
W12 O19 W11 O20 122(2)
W12 O19 W11 O2 40(4)
W12 O19 W11 O25 50(2)
P1 O25 W11 O22 -172(7)
W7 O25 W11 O22 50(8)
W3 O25 W11 O22 -38(8)
P1 O25 W11 O12 44.5(16)
W7 O25 W11 O12 -93.1(9)
W3 O25 W11 O12 179.2(9)
P1 O25 W11 O20 -131.9(17)
W7 O25 W11 O20 90.4(8)
W3 O25 W11 O20 2.7(8)
P1 O25 W11 O2 134.8(16)
W7 O25 W11 O2 -2.9(7)
W3 O25 W11 O2 -90.5(8)
P1 O25 W11 O19 -41.4(16)
W7 O25 W11 O19 -179.1(8)
W3 O25 W11 O19 93.2(8)
W4 O16 W12 O28 170.1(16)
W4 O16 W12 O19 -9(4)
W4 O16 W12 O27 68.5(17)
W4 O16 W12 O21 -87.6(17)
W4 O16 W12 O26 -3.0(14)
W11 O19 W12 O28 135(2)
W11 O19 W12 O16 -46(4)
W11 O19 W12 O27 -123(2)
W11 O19 W12 O21 34(2)
W11 O19 W12 O26 -51(2)
W1 O27 W12 O28 -173.9(15)
W1 O27 W12 O16 -70.1(16)
W1 O27 W12 O19 87.5(16)
W1 O27 W12 O21 9(3)
W1 O27 W12 O26 1.1(13)
W10 O21 W12 O28 -130(2)
W10 O21 W12 O16 126(2)
W10 O21 W12 O19 -32(2)
W10 O21 W12 O27 47(4)
W10 O21 W12 O26 55(2)
P1 O26 W12 O28 172(5)
W4 O26 W12 O28 -54(6)
W1 O26 W12 O28 36(6)
P1 O26 W12 O16 -132.5(15)
W4 O26 W12 O16 1.8(9)
W1 O26 W12 O16 91.8(9)
P1 O26 W12 O19 45.3(14)
W4 O26 W12 O19 179.6(9)
W1 O26 W12 O19 -90.5(8)
P1 O26 W12 O27 135.1(15)
W4 O26 W12 O27 -90.6(9)
W1 O26 W12 O27 -0.7(8)
P1 O26 W12 O21 -41.5(13)
W4 O26 W12 O21 92.8(8)
W1 O26 W12 O21 -177.3(8)
